data_7212323
loop_
_publ_author_name
'Das, Madhab C.'
'Ghosh, Sujit K.'
'Sen, Susan'
'Bharadwaj, Parimal K.'

_publ_section_title
;
 Binding of various anions in laterally non-symmetric aza-oxa cryptands
 through H-bonds: characterization of water clusters of different
 nuclearity
;
_journal_issue 10
_journal_name_full CrystEngComm
_journal_page_first 2967
_journal_paper_doi 10.1039/b924869m
_journal_volume 12
_journal_year 2010
_chemical_formula_moiety 'C33 H51 Cl N8 O13'
_chemical_formula_sum 'C33 H51 Cl N8 O13'
_chemical_formula_weight 803.27
_chemical_name_systematic
;
?
;
_space_group_IT_number 14
_symmetry_cell_setting monoclinic
_symmetry_space_group_name_Hall '-P 2yn'
_symmetry_space_group_name_H-M 'P 1 21/n 1'
_atom_sites_solution_hydrogens geom
_atom_sites_solution_primary direct
_atom_sites_solution_secondary difmap
_audit_creation_method SHELXL-97
_cell_angle_alpha 90.00
_cell_angle_beta 97.961(4)
_cell_angle_gamma 90.00
_cell_formula_units_Z 4
_cell_length_a 9.389(2)
_cell_length_b 24.772(4)
_cell_length_c 16.532(3)
_cell_measurement_temperature 100(1)
_cell_measurement_theta_max 28.3
_cell_measurement_theta_min 2.0
_cell_volume 3808.0(12)
_computing_cell_refinement 'SAINT 6.45 ( Bruker, 2003)'
_computing_data_collection 'SMART 5.628 (Bruker, 2003)'
_computing_data_reduction 'SAINT 6.45 (Bruker, 2003)'
_computing_molecular_graphics 'Diamond 2.1e'
_computing_structure_refinement 'SHELXL-97 (Sheldrick, 1997)'
_computing_structure_solution SIR-97
_diffrn_ambient_temperature 100(1)
_diffrn_measured_fraction_theta_full 0.982
_diffrn_measured_fraction_theta_max 0.982
_diffrn_measurement_device_type 'Bruker SMART APEX'
_diffrn_measurement_method /w-scans
_diffrn_radiation_monochromator graphite
_diffrn_radiation_source 'fine-focus sealed tube'
_diffrn_radiation_type MoK\a
_diffrn_radiation_wavelength 0.71069
_diffrn_reflns_av_R_equivalents 0.0610
_diffrn_reflns_av_sigmaI/netI 0.0823
_diffrn_reflns_limit_h_max 12
_diffrn_reflns_limit_h_min -8
_diffrn_reflns_limit_k_max 31
_diffrn_reflns_limit_k_min -33
_diffrn_reflns_limit_l_max 20
_diffrn_reflns_limit_l_min -22
_diffrn_reflns_number 24621
_diffrn_reflns_theta_full 28.40
_diffrn_reflns_theta_max 28.40
_diffrn_reflns_theta_min 2.06
_exptl_absorpt_coefficient_mu 0.175
_exptl_absorpt_correction_T_max 0.9742
_exptl_absorpt_correction_T_min 0.9691
_exptl_absorpt_correction_type empirical
_exptl_absorpt_process_details 'SADABS 2.10 (Bruker 2003)'
_exptl_crystal_colour colorless
_exptl_crystal_density_diffrn 1.401
_exptl_crystal_density_method 'not measured'
_exptl_crystal_description block
_exptl_crystal_F_000 1704
_exptl_crystal_size_max 0.18
_exptl_crystal_size_mid 0.17
_exptl_crystal_size_min 0.15
_refine_diff_density_max 0.662
_refine_diff_density_min -0.429
_refine_diff_density_rms 0.177
_refine_ls_extinction_method none
_refine_ls_goodness_of_fit_ref 1.112
_refine_ls_hydrogen_treatment constr
_refine_ls_matrix_type full
_refine_ls_number_parameters 439
_refine_ls_number_reflns 9396
_refine_ls_number_restraints 0
_refine_ls_restrained_S_all 1.112
_refine_ls_R_factor_all 0.1006
_refine_ls_R_factor_gt 0.0754
_refine_ls_shift/su_max 0.001
_refine_ls_shift/su_mean 0.000
_refine_ls_structure_factor_coef Fsqd
_refine_ls_weighting_details 'calc w=1/[\s^2^(Fo^2^)+(0.0400P)^2^+0.0000P] where P=(Fo^2^+2Fc^2^)/3'
_refine_ls_weighting_scheme calc
_refine_ls_wR_factor_gt 0.1757
_refine_ls_wR_factor_ref 0.2233
_reflns_number_gt 5431
_reflns_number_total 9396
_reflns_threshold_expression >2sigma(I)
_cod_data_source_file b924869m.txt
_cod_data_source_block Complex5
_cod_depositor_comments
;
The following automatic conversions were performed:

'_symmetry_cell_setting' value 'Monoclinic' changed to 'monoclinic'
according to /home/saulius/struct/CIF-dictionaries/cif_core.dic
dictionary named 'cif_core.dic' version 2.4.2 from 2011-04-26.

Automatic conversion script
Id: cif_fix_values 1891 2012-01-12 08:04:46Z andrius 
;
_cod_original_sg_symbol_H-M 'P 21/n'
_cod_database_code 7212323

loop_
_symmetry_equiv_pos_as_xyz
'x, y, z'
'-x+1/2, y+1/2, -z+1/2'
'-x, -y, -z'
'x-1/2, -y-1/2, z-1/2'

loop_
_atom_site_label
_atom_site_type_symbol
_atom_site_fract_x
_atom_site_fract_y
_atom_site_fract_z
_atom_site_U_iso_or_equiv
_atom_site_adp_type
_atom_site_occupancy
_atom_site_symmetry_multiplicity
_atom_site_calc_flag
_atom_site_refinement_flags
Cl1 Cl 0.27057(18) 0.30599(7) 0.40446(10) 0.0416(5) Uani 1 1 d .
O7 O 0.1202(6) 0.4460(5) 0.1076(5) 0.0355(18) Uani 1 1 d .
O2 O 0.1278(3) 0.15856(17) 0.2862(2) 0.0362(10) Uani 1 1 d .
O1 O 0.2508(4) 0.15011(16) 0.5307(2) 0.0324(10) Uani 1 1 d .
O3 O 0.5243(3) 0.15717(17) 0.3676(3) 0.0349(11) Uani 1 1 d .
O4 O -0.0937(3) 0.40047(19) 0.5973(3) 0.0372(12) Uani 1 1 d .
O5 O -0.1380(2) 0.4067(2) 0.4666(3) 0.0406(13) Uani 1 1 d .
O6 O -0.3139(3) 0.40880(18) 0.5394(3) 0.0329(11) Uani 1 1 d .
N2 N 0.2650(3) 0.4434(2) 0.4049(3) 0.0312(11) Uani 1 1 d .
H2 H 0.2661 0.4068 0.4001 0.037 Uiso 1 1 calc R
N4 N 0.0974(2) 0.3786(2) 0.2678(3) 0.0343(12) Uani 1 1 d .
H4A H 0.1546 0.3873 0.2304 0.041 Uiso 1 1 calc R
H4B H 0.1509 0.3598 0.3075 0.041 Uiso 1 1 calc R
N3 N 0.1838(2) 0.36964(19) 0.5516(3) 0.0297(11) Uani 1 1 d .
H3A H 0.1938 0.3518 0.5054 0.036 Uiso 1 1 calc R
H3B H 0.0897 0.3766 0.5511 0.036 Uiso 1 1 calc R
N5 N 0.5403(3) 0.3781(2) 0.3838(3) 0.0341(12) Uani 1 1 d .
H5A H 0.5946 0.3815 0.4328 0.041 Uiso 1 1 calc R
H5B H 0.4603 0.3598 0.3910 0.041 Uiso 1 1 calc R
N7 N 0.2397(3) 0.4258(2) 0.1115(3) 0.0333(12) Uani 1 1 d .
C7 C 0.1657(2) 0.2789(2) 0.6149(3) 0.0288(13) Uani 1 1 d .
N1 N 0.3050(2) 0.0871(2) 0.3937(3) 0.0367(12) Uani 1 1 d .
C25 C 0.6235(3) 0.1980(2) 0.3826(4) 0.0314(13) Uani 1 1 d .
C26 C 0.7617(3) 0.1911(2) 0.4223(4) 0.0315(13) Uani 1 1 d .
H26 H 0.7925 0.1574 0.4425 0.038 Uiso 1 1 calc R
C8 C 0.2330(2) 0.2393(2) 0.5764(4) 0.0312(13) Uani 1 1 d .
H8 H 0.3168 0.2470 0.5546 0.037 Uiso 1 1 calc R
C9 C 0.2344(2) 0.3343(2) 0.6232(4) 0.0323(13) Uani 1 1 d .
H9A H 0.2116 0.3513 0.6726 0.039 Uiso 1 1 calc R
H9B H 0.3381 0.3304 0.6281 0.039 Uiso 1 1 calc R
N8 N 0.7487(3) 0.5199(2) 0.2373(3) 0.0354(13) Uani 1 1 d .
C18 C 0.0405(3) 0.2919(3) 0.2007(4) 0.0347(14) Uani 1 1 d .
C11 C 0.2074(4) 0.4571(2) 0.4805(4) 0.0318(13) Uani 1 1 d .
H11A H 0.1033 0.4545 0.4705 0.038 Uiso 1 1 calc R
H11B H 0.2318 0.4942 0.4946 0.038 Uiso 1 1 calc R
N6 N -0.1797(2) 0.4047(2) 0.5349(4) 0.0305(13) Uani 1 1 d .
O10 O 0.6294(3) 0.5325(2) 0.2548(3) 0.0352(15) Uani 1 1 d .
C3 C 0.1754(4) 0.1877(2) 0.5703(3) 0.0292(13) Uani 1 1 d .
C29 C 0.6692(4) 0.2925(2) 0.3635(4) 0.0328(13) Uani 1 1 d .
C19 C 0.0556(3) 0.2471(2) 0.2531(4) 0.0322(13) Uani 1 1 d .
H19 H 0.0271 0.2496 0.3046 0.039 Uiso 1 1 calc R
C21 C 0.0494(3) 0.4290(2) 0.3035(4) 0.0309(13) Uani 1 1 d .
H21A H -0.0013 0.4202 0.3491 0.037 Uiso 1 1 calc R
H21B H -0.0171 0.4477 0.2628 0.037 Uiso 1 1 calc R
C28 C 0.8081(4) 0.2852(3) 0.4033(4) 0.0338(13) Uani 1 1 d .
H28 H 0.8704 0.3146 0.4108 0.041 Uiso 1 1 calc R
C14 C 0.1124(4) 0.1991(2) 0.2288(4) 0.0313(13) Uani 1 1 d .
C2 C 0.1928(3) 0.0973(2) 0.5223(4) 0.0368(14) Uani 1 1 d .
H2A H 0.0976 0.0977 0.4909 0.044 Uiso 1 1 calc R
H2B H 0.1864 0.0815 0.5754 0.044 Uiso 1 1 calc R
C4 C 0.0513(3) 0.1761(2) 0.6034(4) 0.0316(13) Uani 1 1 d .
H4 H 0.0134 0.1413 0.6004 0.038 Uiso 1 1 calc R
C32 C 0.4992(2) 0.4329(2) 0.3509(4) 0.0326(14) Uani 1 1 d .
H32A H 0.4419 0.4294 0.2977 0.043 Uiso 1 1 calc R
H32B H 0.5854 0.4530 0.3441 0.043 Uiso 1 1 calc R
O12 O 0.8586(3) 0.5430(3) 0.2740(4) 0.0364(12) Uani 1 1 d .
C6 C 0.0397(3) 0.2682(3) 0.6473(4) 0.0335(14) Uani 1 1 d .
H6 H -0.0062 0.2953 0.6727 0.040 Uiso 1 1 calc R
C13 C 0.1557(3) 0.1062(3) 0.2597(4) 0.0367(14) Uani 1 1 d .
H13A H 0.2421 0.1060 0.2336 0.044 Uiso 1 1 calc R
H13B H 0.0761 0.0935 0.2207 0.044 Uiso 1 1 calc R
C22 C 0.1733(3) 0.4657(3) 0.3326(4) 0.0360(14) Uani 1 1 d .
H22A H 0.2310 0.4709 0.2889 0.043 Uiso 1 1 calc R
H22B H 0.1366 0.5006 0.3463 0.043 Uiso 1 1 calc R
C27 C 0.8546(3) 0.2353(3) 0.4317(4) 0.0341(14) Uani 1 1 d .
H27 H 0.9485 0.2309 0.4574 0.041 Uiso 1 1 calc R
C30 C 0.5780(2) 0.2484(2) 0.3527(3) 0.0296(13) Uani 1 1 d .
H30 H 0.4853 0.2526 0.3251 0.036 Uiso 1 1 calc R
O9 O 0.3039(5) 0.4308(4) 0.0494(5) 0.0361(13) Uani 1 1 d .
C5 C -0.0156(3) 0.2170(3) 0.6410(4) 0.0336(14) Uani 1 1 d .
H5 H -0.0999 0.2095 0.6624 0.040 Uiso 1 1 calc R
C16 C 0.1324(7) 0.2388(3) 0.0978(4) 0.0363(13) Uani 1 1 d .
H16 H 0.1571 0.2359 0.0454 0.044 Uiso 1 1 calc R
C20 C -0.0177(3) 0.3435(3) 0.2289(4) 0.0336(14) Uani 1 1 d .
H20A H -0.0708 0.3621 0.1826 0.040 Uiso 1 1 calc R
H20B H -0.0839 0.3357 0.2675 0.040 Uiso 1 1 calc R
C1 C 0.2976(3) 0.0654(3) 0.4777(4) 0.0379(13) Uani 1 1 d .
H1A H 0.3927 0.0667 0.5092 0.050 Uiso 1 1 calc R
H1B H 0.2676 0.0279 0.4735 0.050 Uiso 1 1 calc R
C24 C 0.5653(4) 0.1054(2) 0.3957(4) 0.0411(12) Uani 1 1 d .
H24A H 0.5818 0.1045 0.4549 0.049 Uiso 1 1 calc R
H24B H 0.6529 0.0943 0.3753 0.049 Uiso 1 1 calc R
C12 C 0.1751(3) 0.0705(3) 0.3343(4) 0.0404(12) Uani 1 1 d .
H12A H 0.1865 0.0333 0.3177 0.048 Uiso 1 1 calc R
H12B H 0.0898 0.0725 0.3612 0.048 Uiso 1 1 calc R
C33 C 0.4150(3) 0.4636(2) 0.4065(4) 0.0352(14) Uani 1 1 d .
H33A H 0.4645 0.4613 0.4619 0.042 Uiso 1 1 calc R
H33B H 0.4118 0.5014 0.3908 0.042 Uiso 1 1 calc R
O8 O 0.3028(4) 0.4019(4) 0.1726(3) 0.0367(13) Uani 1 1 d .
O11 O 0.7633(5) 0.4907(4) 0.1780(4) 0.0342(12) Uani 1 1 d .
C17 C 0.0805(3) 0.2861(3) 0.1229(4) 0.0362(14) Uani 1 1 d .
H17 H 0.0713 0.3154 0.0874 0.043 Uiso 1 1 calc R
C15 C 0.1495(7) 0.1932(3) 0.1519(4) 0.0383(15) Uani 1 1 d .
H15 H 0.1846 0.1605 0.1353 0.046 Uiso 1 1 calc R
C10 C 0.2628(2) 0.4212(2) 0.5526(4) 0.0327(13) Uani 1 1 d .
H10A H 0.3640 0.4138 0.5517 0.039 Uiso 1 1 calc R
H10B H 0.2538 0.4402 0.6029 0.039 Uiso 1 1 calc R
C23 C 0.4428(3) 0.0688(3) 0.3636(5) 0.0395(13) Uani 1 1 d .
H23A H 0.4650 0.0321 0.3816 0.051 Uiso 1 1 calc R
H23B H 0.4299 0.0692 0.3043 0.051 Uiso 1 1 calc R
C31 C 0.6216(5) 0.3468(3) 0.3283(4) 0.033(5) Uani 1 1 d .
H31A H 0.7055 0.3673 0.3184 0.048 Uiso 1 1 calc R
H31B H 0.5614 0.3416 0.2763 0.048 Uiso 1 1 calc R
OW1 O 0.445(2) 0.4580(3) -0.0713(3) 0.033(4) Uani 1 1 d .

loop_
_atom_site_aniso_label
_atom_site_aniso_U_11
_atom_site_aniso_U_22
_atom_site_aniso_U_33
_atom_site_aniso_U_23
_atom_site_aniso_U_13
_atom_site_aniso_U_12
Cl1 0.0451(10) 0.0379(9) 0.0411(9) -0.0017(7) 0.0029(7) 0.0002(7)
O7 0.044(4) 0.037(4) 0.026(4) -0.008(3) 0.004(2) -0.002(3)
O2 0.048(3) 0.029(2) 0.031(2) -0.0056(19) 0.0044(19) -0.0001(19)
O1 0.042(2) 0.018(2) 0.036(2) -0.0016(17) 0.0005(18) 0.0005(17)
O3 0.043(3) 0.021(2) 0.037(3) -0.0050(19) -0.002(2) 0.0022(18)
O4 0.046(3) 0.031(3) 0.033(3) 0.000(2) 0.001(2) 0.002(2)
O5 0.050(3) 0.041(3) 0.032(3) -0.006(2) 0.007(3) -0.002(2)
O6 0.044(2) 0.032(2) 0.022(3) 0.009(2) 0.004(2) 0.001(2)
N2 0.037(3) 0.021(2) 0.035(3) 0.001(2) 0.002(2) 0.004(2)
N4 0.035(3) 0.029(3) 0.039(3) 0.001(2) 0.007(2) -0.004(2)
N3 0.035(3) 0.019(2) 0.033(3) -0.003(2) -0.005(2) 0.0014(19)
N5 0.048(3) 0.021(3) 0.034(3) -0.007(2) 0.010(2) 0.000(2)
N7 0.045(3) 0.038(3) 0.019(3) -0.002(2) 0.005(2) -0.002(2)
C7 0.038(3) 0.021(3) 0.024(3) 0.008(2) -0.005(2) 0.002(2)
N1 0.043(3) 0.028(3) 0.037(3) -0.008(2) -0.004(2) 0.002(2)
C25 0.043(3) 0.025(3) 0.027(3) -0.003(2) 0.006(2) 0.002(2)
C26 0.049(4) 0.021(3) 0.024(3) -0.002(2) 0.007(2) 0.004(3)
C8 0.032(3) 0.029(3) 0.031(3) 0.001(3) 0.001(2) -0.002(2)
C9 0.040(3) 0.021(3) 0.034(3) -0.001(3) -0.002(2) 0.003(2)
N8 0.0473(4) 0.032(4) 0.022(4) -0.006(3) -0.008(3) 0.000(3)
C18 0.024(3) 0.046(4) 0.033(3) 0.000(3) -0.002(2) -0.003(3)
C11 0.038(3) 0.022(3) 0.035(3) -0.003(3) 0.004(2) 0.001(2)
N6 0.043(3) 0.016(2) 0.033(4) 0.004(2) 0.007(3) 0.001(2)
O10 0.041(5) 0.035(5) 0.029(5) -0.006(4) 0.007(4) -0.002(4)
C3 0.038(3) 0.022(3) 0.026(3) 0.002(2) -0.001(2) 0.004(2)
C29 0.050(4) 0.026(3) 0.023(3) -0.002(2) 0.008(3) 0.003(3)
C19 0.037(3) 0.030(3) 0.030(3) -0.006(3) 0.005(2) -0.002(2)
C21 0.033(3) 0.032(3) 0.027(3) 0.000(3) 0.004(2) 0.003(2)
C28 0.043(3) 0.029(3) 0.029(3) -0.004(3) 0.005(3) -0.002(3)
C14 0.031(3) 0.031(3) 0.032(3) -0.005(3) 0.004(2) -0.002(2)
C2 0.046(4) 0.021(3) 0.040(4) -0.002(3) -0.005(3) -0.003(3)
C4 0.034(3) 0.027(3) 0.032(3) 0.006(3) -0.002(2) -0.002(2)
C32 0.031(3) 0.027(3) 0.038(4) 0.005(3) 0.001(3) 0.001(2)
O12 0.045(4) 0.035(4) 0.027(4) -0.005(3) 0.005(2) -0.002(3)
C6 0.039(3) 0.038(4) 0.023(3) 0.006(3) 0.003(2) 0.001(3)
C13 0.045(4) 0.032(3) 0.033(3) -0.008(3) 0.005(3) -0.003(3)
C22 0.040(3) 0.033(3) 0.035(3) -0.001(3) 0.004(3) 0.003(3)
C27 0.043(3) 0.036(4) 0.022(3) 0.000(3) 0.002(2) 0.002(3)
C30 0.040(3) 0.025(3) 0.023(3) -0.001(2) 0.003(2) 0.003(2)
O9 0.050(4) 0.026(4) 0.032(4) -0.004(3) 0.008(3) 0.002(3)
C5 0.036(3) 0.035(3) 0.030(3) 0.010(3) 0.003(2) 0.001(3)
C16 0.044(4) 0.036(3) 0.030(3) -0.004(3) 0.011(3) -0.002(3)
C20 0.034(3) 0.036(4) 0.030(3) 0.003(3) 0.000(2) -0.003(3)
C1 0.053(4) 0.023(3) 0.037(4) -0.003(3) -0.002(3) 0.004(3)
C24 0.057(4) 0.021(3) 0.044(4) -0.006(3) 0.003(3) 0.002(3)
C12 0.044(4) 0.035(4) 0.040(4) -0.006(3) 0.000(3) -0.003(3)
C33 0.045(4) 0.019(3) 0.040(3) 0.002(3) 0.003(3) -0.001(2)
O8 0.049(5) 0.035(4) 0.027(5) -0.010(4) 0.004(4) -0.001(4)
O11 0.041(4) 0.035(4) 0.025(4) -0.008(3) 0.003(2) -0.002(3)
C17 0.035(3) 0.039(4) 0.034(3) 0.001(3) 0.006(3) -0.007(3)
C15 0.036(3) 0.043(4) 0.035(3) -0.010(3) 0.005(3) -0.006(3)
C10 0.039(3) 0.023(3) 0.035(3) -0.004(3) -0.001(2) -0.001(2)
C23 0.047(4) 0.028(3) 0.043(4) -0.012(3) 0.009(3) 0.001(3)
C31 0.043(4) 0.029(3) 0.029(3) 0.001(3) 0.010(3) 0.003(3)
OW1 0.044(4) 0.033(10) 0.023(4) 0.009(5) 0.006(3) 0.002(5)

loop_
_atom_type_symbol
_atom_type_description
_atom_type_scat_dispersion_real
_atom_type_scat_dispersion_imag
_atom_type_scat_source
C C 0.0033 0.0016 'International Tables Vol C Tables 4.2.6.8 and 6.1.1.4'
H H 0.0000 0.0000 'International Tables Vol C Tables 4.2.6.8 and 6.1.1.4'
N N 0.0061 0.0033 'International Tables Vol C Tables 4.2.6.8 and 6.1.1.4'
O O 0.0106 0.0060 'International Tables Vol C Tables 4.2.6.8 and 6.1.1.4'
Cl Cl 0.1484 0.1585 'International Tables Vol C Tables 4.2.6.8 and 6.1.1.4'

loop_
_geom_angle_atom_site_label_1
_geom_angle_atom_site_label_2
_geom_angle_atom_site_label_3
_geom_angle
C14 O2 C13 117.7(5)
C3 O1 C2 116.9(5)
C25 O3 C24 117.8(5)
C11 N2 C22 111.1(5)
C11 N2 C33 111.4(5)
C22 N2 C33 109.4(5)
C11 N2 H2 108.3
C22 N2 H2 108.3
C33 N2 H2 108.3
C20 N4 C21 115.5(5)
C20 N4 H4A 108.4
C21 N4 H4A 108.4
C20 N4 H4B 108.4
C21 N4 H4B 108.4
H4A N4 H4B 107.5
C10 N3 C9 113.2(5)
C10 N3 H3A 108.9
C9 N3 H3A 108.9
C10 N3 H3B 108.9
C9 N3 H3B 108.9
H3A N3 H3B 107.7
C31 N5 C32 112.3(5)
C31 N5 H5A 109.2
C32 N5 H5A 109.1
C31 N5 H5B 109.1
C32 N5 H5B 109.1
H5A N5 H5B 107.9
O7 N7 O8 124.5(4)
O7 N7 O9 116.9(4)
O8 N7 O9 118.6(4)
C8 C7 C6 120.9(6)
C8 C7 C9 118.2(5)
C6 C7 C9 120.9(5)
C1 N1 C12 111.5(5)
C1 N1 C23 110.3(5)
C12 N1 C23 110.7(5)
O3 C25 C26 124.3(5)
O3 C25 C30 115.5(5)
C26 C25 C30 120.2(6)
C25 C26 C27 119.2(6)
C25 C26 H26 120.4
C27 C26 H26 120.4
C7 C8 C3 119.6(6)
C7 C8 H8 120.2
C3 C8 H8 120.2
N3 C9 C7 112.0(5)
N3 C9 H9A 109.2
C7 C9 H9A 109.2
N3 C9 H9B 109.2
C7 C9 H9B 109.2
H9A C9 H9B 107.9
O10 N8 O11 122.4(5)
O10 N8 O12 118.8(6)
O11 N8 O12 118.1(5)
C17 C18 C19 118.1(6)
C17 C18 C20 122.3(6)
C19 C18 C20 119.7(6)
N2 C11 C10 114.0(5)
N2 C11 H11A 108.7
C10 C11 H11A 108.8
N2 C11 H11B 108.7
C10 C11 H11B 108.7
H11A C11 H11B 107.6
O4 N6 O5 121.0(6)
O4 N6 O6 119.9(6)
O5 N6 O6 119.1(6)
C4 C3 C8 120.3(5)
C4 C3 O1 124.0(5)
C8 C3 O1 115.7(5)
C30 C29 C28 118.8(6)
C30 C29 C31 120.6(6)
C28 C29 C31 120.5(6)
C14 C19 C18 120.6(6)
C14 C19 H19 119.7
C18 C19 H19 119.7
N4 C21 C22 111.9(5)
N4 C21 H21A 109.2
C22 C21 H21A 109.2
N4 C21 H21B 109.2
C22 C21 H21B 109.2
H21A C21 H21B 107.9
C27 C28 C29 120.8(6)
C27 C28 H28 119.6
C29 C28 H28 119.6
C15 C14 O2 123.0(6)
C15 C14 C19 121.2(6)
O2 C14 C19 115.8(5)
O1 C2 C1 105.1(5)
O1 C2 H2A 110.7
C1 C2 H2A 110.7
O1 C2 H2B 110.7
C1 C2 H2B 110.7
H2A C2 H2B 108.8
C5 C4 C3 119.0(6)
C5 C4 H4 120.5
C3 C4 H4 120.5
N5 C32 C33 111.7(5)
N5 C32 H32A 109.3
C33 C32 H32A 109.3
N5 C32 H32B 109.3
C33 C32 H32B 109.3
H32A C32 H32B 107.9
C5 C6 C7 118.8(6)
C5 C6 H6 120.6
C7 C6 H6 120.6
O2 C13 C12 107.1(5)
O2 C13 H13A 110.3
C12 C13 H13A 110.3
O2 C13 H13B 110.3
C12 C13 H13B 110.3
H13A C13 H13B 108.6
N2 C22 C21 111.8(5)
N2 C22 H22A 109.3
C21 C22 H22A 109.3
N2 C22 H22B 109.3
C21 C22 H22B 109.3
H22A C22 H22B 107.9
C28 C27 C26 120.3(6)
C28 C27 H27 119.8
C26 C27 H27 119.8
C29 C30 C25 120.6(6)
C29 C30 H30 119.7
C25 C30 H30 119.7
C6 C5 C4 121.5(6)
C6 C5 H5 119.3
C4 C5 H5 119.3
C17 C16 C15 120.2(6)
C17 C16 H16 119.9
C15 C16 H16 119.9
N4 C20 C18 111.5(5)
N4 C20 H20A 109.3
C18 C20 H20A 109.3
N4 C20 H20B 109.3
C18 C20 H20B 109.3
H20A C20 H20B 108.0
N1 C1 C2 112.2(5)
N1 C1 H1A 109.2
C2 C1 H1A 109.2
N1 C1 H1B 109.2
C2 C1 H1B 109.2
H1A C1 H1B 107.9
O3 C24 C23 105.8(5)
O3 C24 H24A 110.6
C23 C24 H24A 110.6
O3 C24 H24B 110.6
C23 C24 H24B 110.6
H24A C24 H24B 108.7
C13 C12 N1 111.4(5)
C13 C12 H12A 109.3
N1 C12 H12A 109.3
C13 C12 H12B 109.3
N1 C12 H12B 109.3
H12A C12 H12B 108.0
N2 C33 C32 113.2(5)
N2 C33 H33A 108.9
C32 C33 H33A 108.9
N2 C33 H33B 108.9
C32 C33 H33B 108.9
H33A C33 H33B 107.7
C16 C17 C18 121.6(6)
C16 C17 H17 119.2
C18 C17 H17 119.2
C14 C15 C16 118.2(6)
C14 C15 H15 120.9
C16 C15 H15 120.9
N3 C10 C11 112.3(5)
N3 C10 H10A 109.1
C11 C10 H10A 109.1
N3 C10 H10B 109.1
C11 C10 H10B 109.1
H10A C10 H10B 107.9
C24 C23 N1 110.5(5)
C24 C23 H23A 109.5
N1 C23 H23A 109.5
C24 C23 H23B 109.5
N1 C23 H23B 109.5
H23A C23 H23B 108.1
N5 C31 C29 112.2(5)
N5 C31 H31A 109.2
C29 C31 H31A 109.2
N5 C31 H31B 109.2
C29 C31 H31B 109.2
H31A C31 H31B 107.9

loop_
_geom_bond_atom_site_label_1
_geom_bond_atom_site_label_2
_geom_bond_distance
O7 N7 1.223(5)
O2 C14 1.375(7)
O2 C13 1.406(7)
O1 C3 1.388(7)
O1 C2 1.417(7)
O3 C25 1.373(7)
O3 C24 1.401(7)
O4 N6 1.223(7)
O5 N6 1.246(7)
O6 N6 1.276(7)
N2 C11 1.468(8)
N2 C22 1.479(8)
N2 C33 1.492(8)
N2 H2 0.9100
N4 C20 1.465(8)
N4 C21 1.478(8)
N4 H4A 0.9000
N4 H4B 0.9000
N3 C10 1.475(7)
N3 C9 1.496(8)
N3 H3A 0.9000
N3 H3B 0.9000
N5 C31 1.489(8)
N5 C32 1.494(8)
N5 H5A 0.9000
N5 H5B 0.9000
N7 O8 1.247(5)
N7 O9 1.266(5)
C7 C8 1.371(9)
C7 C6 1.389(9)
C7 C9 1.513(8)
N1 C1 1.500(9)
N1 C12 1.513(8)
N1 C23 1.518(8)
C25 C26 1.382(9)
C25 C30 1.389(8)
C26 C27 1.395(9)
C26 H26 0.9300
C8 C3 1.386(8)
C8 H8 0.9300
C9 H9A 0.9700
C9 H9B 0.9700
N8 O10 1.235(7)
N8 O11 1.240(6)
N8 O12 1.259(8)
C18 C17 1.396(9)
C18 C19 1.404(9)
C18 C20 1.490(9)
C11 C10 1.520(9)
C11 H11A 0.9700
C11 H11B 0.9700
C3 C4 1.384(8)
C29 C30 1.384(9)
C29 C28 1.389(9)
C29 C31 1.507(9)
C19 C14 1.385(8)
C19 H19 0.9300
C21 C22 1.502(9)
C21 H21A 0.9700
C21 H21B 0.9700
C28 C27 1.372(9)
C28 H28 0.9300
C14 C15 1.371(9)
C2 C1 1.529(9)
C2 H2A 0.9700
C2 H2B 0.9700
C4 C5 1.384(9)
C4 H4 0.9300
C32 C33 1.500(9)
C32 H32A 0.9700
C32 H32B 0.9700
C6 C5 1.370(9)
C6 H6 0.9300
C13 C12 1.508(10)
C13 H13A 0.9700
C13 H13B 0.9700
C22 H22A 0.9700
C22 H22B 0.9700
C27 H27 0.9300
C30 H30 0.9300
C5 H5 0.9300
C16 C17 1.355(9)
C16 C15 1.438(10)
C16 H16 0.9300
C20 H20A 0.9700
C20 H20B 0.9700
C1 H1A 0.9700
C1 H1B 0.9700
C24 C23 1.502(9)
C24 H24A 0.9700
C24 H24B 0.9700
C12 H12A 0.9700
C12 H12B 0.9700
C33 H33A 0.9700
C33 H33B 0.9700
C17 H17 0.9300
C15 H15 0.9300
C10 H10A 0.9700
C10 H10B 0.9700
C23 H23A 0.9700
C23 H23B 0.9700
C31 H31A 0.9700
C31 H31B 0.9700

loop_
_geom_torsion_atom_site_label_1
_geom_torsion_atom_site_label_2
_geom_torsion_atom_site_label_3
_geom_torsion_atom_site_label_4
_geom_torsion
C24 O3 C25 C26 1.0(9)
C24 O3 C25 C30 179.3(5)
O3 C25 C26 C27 178.0(5)
C30 C25 C26 C27 -0.2(9)
C6 C7 C8 C3 -0.6(9)
C9 C7 C8 C3 177.9(5)
C10 N3 C9 C7 -172.4(5)
C8 C7 C9 N3 89.4(6)
C6 C7 C9 N3 -92.1(6)
C22 N2 C11 C10 160.4(5)
C33 N2 C11 C10 -77.4(6)
C7 C8 C3 C4 -0.5(9)
C7 C8 C3 O1 -179.7(5)
C2 O1 C3 C4 1.9(8)
C2 O1 C3 C8 -178.9(5)
C17 C18 C19 C14 1.9(9)
C20 C18 C19 C14 -178.6(5)
C20 N4 C21 C22 -172.9(5)
C30 C29 C28 C27 -0.1(9)
C31 C29 C28 C27 -176.6(6)
C13 O2 C14 C15 -12.7(8)
C13 O2 C14 C19 166.9(5)
C18 C19 C14 C15 -3.0(9)
C18 C19 C14 O2 177.4(5)
C3 O1 C2 C1 -179.7(5)
C8 C3 C4 C5 1.4(8)
O1 C3 C4 C5 -179.5(5)
C31 N5 C32 C33 179.0(5)
C8 C7 C6 C5 0.8(9)
C9 C7 C6 C5 -177.6(5)
C14 O2 C13 C12 177.2(5)
C11 N2 C22 C21 -84.5(6)
C33 N2 C22 C21 152.0(5)
N4 C21 C22 N2 -69.2(6)
C29 C28 C27 C26 -1.2(9)
C25 C26 C27 C28 1.3(9)
C28 C29 C30 C25 1.3(8)
C31 C29 C30 C25 177.8(5)
O3 C25 C30 C29 -179.5(5)
C26 C25 C30 C29 -1.2(9)
C7 C6 C5 C4 0.1(9)
C3 C4 C5 C6 -1.2(9)
C21 N4 C20 C18 -175.5(5)
C17 C18 C20 N4 -89.5(7)
C19 C18 C20 N4 90.9(7)
C12 N1 C1 C2 -76.6(7)
C23 N1 C1 C2 159.9(5)
O1 C2 C1 N1 -63.1(7)
C25 O3 C24 C23 -174.4(5)
O2 C13 C12 N1 -63.9(7)
C1 N1 C12 C13 160.8(5)
C23 N1 C12 C13 -76.0(7)
C11 N2 C33 C32 156.1(5)
C22 N2 C33 C32 -80.7(6)
N5 C32 C33 N2 -73.0(7)
C15 C16 C17 C18 -0.8(10)
C19 C18 C17 C16 0.0(9)
C20 C18 C17 C16 -179.5(6)
O2 C14 C15 C16 -178.3(5)
C19 C14 C15 C16 2.2(9)
C17 C16 C15 C14 -0.3(9)
C9 N3 C10 C11 -178.7(5)
N2 C11 C10 N3 -81.8(6)
O3 C24 C23 N1 -58.7(7)
C1 N1 C23 C24 -83.4(7)
C12 N1 C23 C24 152.7(6)
C32 N5 C31 C29 177.3(5)
C30 C29 C31 N5 85.5(7)
C28 C29 C31 N5 -98.1(7)
